data_4038456
loop_
_publ_author_name
'Ge, Junying'
'Ding, Qiuping'
'Wang, Xinhua'
'Peng, Yiyuan'

_publ_section_title
;
 Three-Component Cascade Synthesis of Fully-substituted Trifluoromethyl
 Pyrroles via a Cu(II)/Rh(&#x2162;)-promoted aza-Michael
 Addition/Trifluoromethylation Cyclization/Oxidation Reaction.
;
_journal_name_full 'The Journal of organic chemistry'
_journal_paper_doi 10.1021/acs.joc.9b03470
_journal_year 2020
_chemical_formula_moiety 'C24 H14 F6 N2 O3'
_chemical_formula_sum 'C24 H14 F6 N2 O3'
_chemical_formula_weight 492.37
_space_group_crystal_system orthorhombic
_space_group_IT_number 61
_space_group_name_Hall '-P 2ac 2ab'
_space_group_name_H-M_alt 'P b c a'
_atom_sites_solution_hydrogens geom
_atom_sites_solution_primary dual
_audit_creation_date 2018-11-02
_audit_creation_method
;
Olex2 1.2
(compiled 2018.05.29 svn.r3508 for OlexSys, GUI svn.r5506)
;
_cell_angle_alpha 90
_cell_angle_beta 90
_cell_angle_gamma 90
_cell_formula_units_Z 8
_cell_length_a 18.6397(7)
_cell_length_b 11.6276(6)
_cell_length_c 20.5913(9)
_cell_measurement_reflns_used 6864
_cell_measurement_temperature 293(2)
_cell_measurement_theta_max 24.9750
_cell_measurement_theta_min 3.7980
_cell_volume 4462.9(3)
_computing_cell_refinement 'CrysAlisPro 1.171.39.37b (Rigaku OD, 2017)'
_computing_data_collection 'CrysAlisPro 1.171.39.37b (Rigaku OD, 2017)'
_computing_data_reduction 'CrysAlisPro 1.171.39.37b (Rigaku OD, 2017)'
_computing_molecular_graphics 'Olex2 (Dolomanov et al., 2009)'
_computing_publication_material 'Olex2 (Dolomanov et al., 2009)'
_computing_structure_refinement 'ShelXL (Sheldrick, 2015)'
_computing_structure_solution 'ShelXT (Sheldrick, 2015)'
_diffrn_ambient_temperature 293(2)
_diffrn_detector 'CCD plate'
_diffrn_detector_area_resol_mean 8.0353
_diffrn_detector_type EosS2
_diffrn_measured_fraction_theta_full 0.998
_diffrn_measured_fraction_theta_max 0.904
_diffrn_measurement_details
;
List of Runs (angles in degrees, time in seconds):

  # Type    Start    End  Width  t~exp~   \w     \q     \k     \f   Frames
--------------------------------------------------------------------------
  1  \w    -83.00   1.00   1.00   20.40    --  -15.76 -57.00 -60.00   84
  2  \w    -85.00  54.00   1.00   20.40    --  -15.76   0.00   0.00  139
  3  \w    -32.00  15.00   1.00   20.40    --  -15.76  57.00  90.00   47
;
_diffrn_measurement_device 'four-circle diffractometer'
_diffrn_measurement_device_type 'SuperNova, Single source at offset/far, EosS2'
_diffrn_measurement_method '\w scans'
_diffrn_orient_matrix_type 'CrysAlisPro convention (1999,Acta A55,543-557)'
_diffrn_orient_matrix_UB_11 0.0168808000
_diffrn_orient_matrix_UB_12 0.0251126000
_diffrn_orient_matrix_UB_13 0.0274393000
_diffrn_orient_matrix_UB_21 -0.0116723000
_diffrn_orient_matrix_UB_22 -0.0466337000
_diffrn_orient_matrix_UB_23 0.0194814000
_diffrn_orient_matrix_UB_31 0.0320734000
_diffrn_orient_matrix_UB_32 -0.0301998000
_diffrn_orient_matrix_UB_33 -0.0073344000
_diffrn_radiation_monochromator mirror
_diffrn_radiation_probe x-ray
_diffrn_radiation_type MoK\a
_diffrn_radiation_wavelength 0.71073
_diffrn_reflns_av_R_equivalents 0.0252
_diffrn_reflns_av_unetI/netI 0.0241
_diffrn_reflns_Laue_measured_fraction_full 0.998
_diffrn_reflns_Laue_measured_fraction_max 0.904
_diffrn_reflns_limit_h_max 23
_diffrn_reflns_limit_h_min -25
_diffrn_reflns_limit_k_max 15
_diffrn_reflns_limit_k_min -15
_diffrn_reflns_limit_l_max 26
_diffrn_reflns_limit_l_min -26
_diffrn_reflns_number 25753
_diffrn_reflns_point_group_measured_fraction_full 0.998
_diffrn_reflns_point_group_measured_fraction_max 0.904
_diffrn_reflns_theta_full 25.242
_diffrn_reflns_theta_max 29.283
_diffrn_reflns_theta_min 3.430
_diffrn_source 'micro-focus sealed X-ray tube'
_diffrn_source_type 'SuperNova (Mo) X-ray Source'
_exptl_absorpt_coefficient_mu 0.131
_exptl_absorpt_correction_T_max 1.00000
_exptl_absorpt_correction_T_min 0.61117
_exptl_absorpt_correction_type multi-scan
_exptl_absorpt_process_details
;
CrysAlisPro 1.171.39.37b (Rigaku Oxford Diffraction, 2017)
Empirical absorption correction using spherical harmonics,
 implemented in SCALE3 ABSPACK scaling algorithm.
;
_exptl_crystal_colour colourless
_exptl_crystal_colour_primary colourless
_exptl_crystal_density_diffrn 1.466
_exptl_crystal_description block
_exptl_crystal_F_000 2000
_exptl_crystal_size_max 0.1
_exptl_crystal_size_mid 0.09
_exptl_crystal_size_min 0.06
_refine_diff_density_max 1.143
_refine_diff_density_min -0.439
_refine_diff_density_rms 0.081
_refine_ls_extinction_method none
_refine_ls_goodness_of_fit_ref 1.466
_refine_ls_hydrogen_treatment constr
_refine_ls_matrix_type full
_refine_ls_number_parameters 316
_refine_ls_number_reflns 5511
_refine_ls_number_restraints 0
_refine_ls_restrained_S_all 1.466
_refine_ls_R_factor_all 0.1469
_refine_ls_R_factor_gt 0.1083
_refine_ls_shift/su_max 0.001
_refine_ls_shift/su_mean 0.000
_refine_ls_structure_factor_coef Fsqd
_refine_ls_weighting_details 'w=1/[\s^2^(Fo^2^)+(0.2000P)^2^] where P=(Fo^2^+2Fc^2^)/3'
_refine_ls_weighting_scheme calc
_refine_ls_wR_factor_gt 0.3634
_refine_ls_wR_factor_ref 0.3985
_reflns_Friedel_coverage 0.000
_reflns_number_gt 3476
_reflns_number_total 5511
_reflns_threshold_expression 'I > 2\s(I)'
_cod_data_source_file jo9b03470_si_002.cif
_cod_data_source_block gjy20181101
_cod_database_code 4038456
_shelxl_version_number 2014-1
_shelx_space_group_comment
;
The symmetry employed for this shelxl refinement is uniquely defined
by the following loop, which should always be used as a source of
symmetry information in preference to the above space-group names.
They are only intended as comments.
;
_shelx_estimated_absorpt_t_max 0.992
_shelx_estimated_absorpt_t_min 0.987
_reflns_odcompleteness_completeness 99.65
_reflns_odcompleteness_iscentric 1
_reflns_odcompleteness_theta 26.32
_olex2_refinement_description
;
1. Fixed Uiso
 At 1.2 times of:
  All C(H) groups
2.a Aromatic/amide H refined with riding coordinates:
 C19(H19), C17(H17), C23(H23), C20(H20), C13(H13), C15(H15), C16(H16),
 C22(H22), C14(H14), C10(H10), C6(H6), C8(H8), C9(H9), C7(H7)
;
_olex2_submission_special_instructions 'No special instructions were received'
_oxdiff_exptl_absorpt_empirical_details
;
Empirical correction (ABSPACK) includes:
- Absorption correction using spherical harmonics
- Frame scaling
;
_oxdiff_exptl_absorpt_empirical_full_max 1.671
_oxdiff_exptl_absorpt_empirical_full_min 0.672

loop_
_space_group_symop_operation_xyz
'x, y, z'
'-x+1/2, -y, z+1/2'
'-x, y+1/2, -z+1/2'
'x+1/2, -y+1/2, -z'
'-x, -y, -z'
'x-1/2, y, -z-1/2'
'x, -y-1/2, z-1/2'
'-x-1/2, y-1/2, z'

loop_
_atom_site_label
_atom_site_type_symbol
_atom_site_fract_x
_atom_site_fract_y
_atom_site_fract_z
_atom_site_U_iso_or_equiv
_atom_site_adp_type
_atom_site_occupancy
_atom_site_site_symmetry_order
_atom_site_calc_flag
_atom_site_refinement_flags_posn
_atom_site_refinement_flags_adp
_atom_site_refinement_flags_occupancy
_atom_site_disorder_assembly
_atom_site_disorder_group
N1 N 0.63098(13) 0.7514(2) 0.67636(13) 0.0448(7) Uani 1 1 d . . . . .
O1 O 0.46422(19) 0.6654(3) 0.89507(14) 0.0996(12) Uani 1 1 d . . . . .
F1 F 0.63367(19) 0.7004(3) 0.47722(14) 0.1166(12) Uani 1 1 d . . . . .
N2 N 0.77975(17) 0.8992(3) 0.60554(18) 0.0725(10) Uani 1 1 d . . . . .
C18 C 0.58616(15) 0.7237(3) 0.73104(15) 0.0454(7) Uani 1 1 d . . . . .
C12 C 0.54698(16) 0.6755(3) 0.59266(15) 0.0474(8) Uani 1 1 d . . . . .
C11 C 0.61323(15) 0.7354(3) 0.61152(16) 0.0463(8) Uani 1 1 d . . . . .
C4 C 0.69489(15) 0.8093(3) 0.68307(16) 0.0489(8) Uani 1 1 d . . . . .
F2 F 0.6616(3) 0.8725(3) 0.47405(15) 0.1309(13) Uani 1 1 d . . . . .
F3 F 0.74156(18) 0.7526(4) 0.48670(17) 0.1393(16) Uani 1 1 d . . . . .
F5 F 0.3860(2) 0.5747(3) 0.95231(16) 0.1568(19) Uani 1 1 d . . . . .
C2 C 0.66835(17) 0.7830(3) 0.57595(16) 0.0496(8) Uani 1 1 d . . . . .
C5 C 0.72652(17) 0.8398(3) 0.74668(16) 0.0534(8) Uani 1 1 d . . . . .
C3 C 0.71800(15) 0.8299(3) 0.62016(16) 0.0504(8) Uani 1 1 d . . . . .
C19 C 0.52248(18) 0.7830(3) 0.73982(19) 0.0584(9) Uani 1 1 d . . . . .
H19 H 0.5079 0.8369 0.7092 0.070 Uiso 1 1 calc R . . . .
C21 C 0.5046(2) 0.6799(3) 0.83784(17) 0.0642(11) Uani 1 1 d . . . . .
O3 O 0.7799(2) 0.9542(5) 0.55567(18) 0.1294(17) Uani 1 1 d . . . . .
C17 C 0.53172(18) 0.5658(3) 0.61303(19) 0.0602(9) Uani 1 1 d . . . . .
H17 H 0.5646 0.5269 0.6390 0.072 Uiso 1 1 calc R . . . .
C1 C 0.6763(2) 0.7767(4) 0.50452(18) 0.0630(10) Uani 1 1 d . . . . .
C23 C 0.60733(19) 0.6414(4) 0.77427(18) 0.0621(10) Uani 1 1 d . . . . .
H23 H 0.6492 0.5999 0.7667 0.075 Uiso 1 1 calc R . . . .
C20 C 0.4803(2) 0.7623(3) 0.7941(2) 0.0663(11) Uani 1 1 d . . . . .
H20 H 0.4376 0.8018 0.8010 0.080 Uiso 1 1 calc R . . . .
C13 C 0.4964(2) 0.7314(3) 0.5535(2) 0.0636(10) Uani 1 1 d . . . . .
H13 H 0.5046 0.8066 0.5401 0.076 Uiso 1 1 calc R . . . .
C15 C 0.4210(2) 0.5664(4) 0.55467(19) 0.0685(11) Uani 1 1 d . . . . .
H15 H 0.3798 0.5287 0.5407 0.082 Uiso 1 1 calc R . . . .
C16 C 0.4686(2) 0.5123(4) 0.5957(2) 0.0704(11) Uani 1 1 d . . . . .
H16 H 0.4581 0.4394 0.6118 0.085 Uiso 1 1 calc R . . . .
C22 C 0.5669(2) 0.6193(4) 0.82936(18) 0.0749(12) Uani 1 1 d . . . . .
H22 H 0.5816 0.5649 0.8597 0.090 Uiso 1 1 calc R . . . .
C14 C 0.4350(2) 0.6757(4) 0.5348(2) 0.0749(12) Uani 1 1 d . . . . .
H14 H 0.4023 0.7133 0.5081 0.090 Uiso 1 1 calc R . . . .
F6 F 0.4331(3) 0.4894(3) 0.8738(3) 0.199(3) Uani 1 1 d . . . . .
C10 C 0.7013(2) 0.9301(4) 0.7821(2) 0.0747(12) Uani 1 1 d . . . . .
H10 H 0.6633 0.9737 0.7663 0.090 Uiso 1 1 calc R . . . .
C24 C 0.4176(3) 0.5845(4) 0.8984(2) 0.0868(16) Uani 1 1 d . . . . .
O2 O 0.8220(2) 0.9187(6) 0.6494(2) 0.177(3) Uani 1 1 d . . . . .
C6 C 0.7826(2) 0.7781(4) 0.7710(2) 0.0794(13) Uani 1 1 d . . . . .
H6 H 0.8011 0.7168 0.7472 0.095 Uiso 1 1 calc R . . . .
C8 C 0.7880(3) 0.8960(5) 0.8637(2) 0.0935(17) Uani 1 1 d . . . . .
H8 H 0.8095 0.9177 0.9025 0.112 Uiso 1 1 calc R . . . .
C9 C 0.7312(3) 0.9569(5) 0.8403(2) 0.0897(15) Uani 1 1 d . . . . .
H9 H 0.7127 1.0176 0.8644 0.108 Uiso 1 1 calc R . . . .
C7 C 0.8128(3) 0.8056(6) 0.8311(3) 0.1043(19) Uani 1 1 d . . . . .
H7 H 0.8498 0.7613 0.8482 0.125 Uiso 1 1 calc R . . . .
F4 F 0.3649(3) 0.6039(7) 0.8557(3) 0.214(3) Uani 1 1 d . . . . .

loop_
_atom_site_aniso_label
_atom_site_aniso_U_11
_atom_site_aniso_U_22
_atom_site_aniso_U_33
_atom_site_aniso_U_23
_atom_site_aniso_U_13
_atom_site_aniso_U_12
N1 0.0361(13) 0.0547(15) 0.0437(15) 0.0060(10) 0.0022(10) -0.0025(10)
O1 0.130(3) 0.106(2) 0.0631(18) -0.0266(16) 0.0461(18) -0.062(2)
F1 0.140(3) 0.149(3) 0.0607(16) -0.0296(17) 0.0166(16) -0.052(2)
N2 0.0548(18) 0.089(2) 0.073(2) 0.0007(18) 0.0146(16) -0.0159(16)
C18 0.0390(15) 0.0525(18) 0.0447(16) 0.0029(13) 0.0045(12) -0.0086(12)
C12 0.0488(16) 0.0505(17) 0.0429(16) 0.0010(13) 0.0019(13) 0.0014(13)
C11 0.0405(14) 0.0502(17) 0.0481(17) 0.0040(13) 0.0042(13) 0.0031(12)
C4 0.0354(14) 0.0606(19) 0.0506(18) 0.0020(14) 0.0033(12) -0.0037(13)
F2 0.205(4) 0.126(3) 0.0619(16) 0.0171(17) 0.014(2) -0.002(3)
F3 0.103(2) 0.230(5) 0.084(2) -0.045(2) 0.0446(19) -0.009(2)
F5 0.202(4) 0.156(3) 0.113(3) -0.028(2) 0.097(3) -0.098(3)
C2 0.0502(17) 0.0560(19) 0.0427(17) -0.0004(13) 0.0107(13) 0.0027(14)
C5 0.0416(15) 0.065(2) 0.0531(19) 0.0058(15) 0.0054(14) -0.0086(14)
C3 0.0368(14) 0.064(2) 0.0506(17) 0.0034(15) 0.0085(13) 0.0001(13)
C19 0.0533(18) 0.062(2) 0.060(2) 0.0103(16) 0.0138(16) 0.0011(15)
C21 0.079(3) 0.071(2) 0.0431(18) -0.0144(16) 0.0172(17) -0.031(2)
O3 0.114(3) 0.198(4) 0.076(2) 0.035(3) 0.014(2) -0.084(3)
C17 0.057(2) 0.0504(19) 0.073(2) 0.0078(16) -0.0151(17) -0.0001(15)
C1 0.069(2) 0.073(2) 0.048(2) -0.0010(17) 0.0191(18) -0.0110(18)
C23 0.0502(19) 0.081(2) 0.055(2) 0.0149(18) -0.0001(16) 0.0023(17)
C20 0.0545(19) 0.071(2) 0.073(3) -0.0071(19) 0.0240(19) -0.0041(17)
C13 0.062(2) 0.064(2) 0.064(2) 0.0183(17) -0.0133(18) -0.0078(17)
C15 0.056(2) 0.085(3) 0.064(2) 0.0026(19) -0.0091(17) -0.0180(19)
C16 0.066(2) 0.057(2) 0.088(3) 0.0063(19) -0.013(2) -0.0125(17)
C22 0.075(3) 0.098(3) 0.052(2) 0.025(2) -0.0061(18) -0.017(2)
C14 0.065(2) 0.086(3) 0.074(3) 0.015(2) -0.022(2) -0.004(2)
F6 0.239(5) 0.084(2) 0.273(6) -0.038(3) 0.159(5) -0.056(3)
C10 0.068(2) 0.082(3) 0.074(3) -0.013(2) 0.009(2) -0.004(2)
C24 0.113(4) 0.085(3) 0.062(2) -0.022(2) 0.035(3) -0.047(3)
O2 0.118(3) 0.293(7) 0.120(3) 0.077(4) -0.039(3) -0.144(4)
C6 0.076(3) 0.085(3) 0.077(3) 0.005(2) -0.024(2) 0.003(2)
C8 0.107(4) 0.118(4) 0.056(3) 0.004(3) -0.011(2) -0.048(3)
C9 0.096(3) 0.104(4) 0.068(3) -0.023(3) 0.014(3) -0.025(3)
C7 0.100(4) 0.108(4) 0.105(4) 0.029(4) -0.044(3) -0.022(3)
F4 0.162(4) 0.296(8) 0.182(5) 0.076(5) -0.030(4) -0.121(5)

loop_
_atom_type_symbol
_atom_type_description
_atom_type_scat_dispersion_real
_atom_type_scat_dispersion_imag
_atom_type_scat_source
C C 0.0033 0.0016 'International Tables Vol C Tables 4.2.6.8 and 6.1.1.4'
H H 0.0000 0.0000 'International Tables Vol C Tables 4.2.6.8 and 6.1.1.4'
F F 0.0171 0.0103 'International Tables Vol C Tables 4.2.6.8 and 6.1.1.4'
N N 0.0061 0.0033 'International Tables Vol C Tables 4.2.6.8 and 6.1.1.4'
O O 0.0106 0.0060 'International Tables Vol C Tables 4.2.6.8 and 6.1.1.4'

loop_
_geom_angle_atom_site_label_1
_geom_angle_atom_site_label_2
_geom_angle_atom_site_label_3
_geom_angle
_geom_angle_site_symmetry_1
_geom_angle_site_symmetry_3
_geom_angle_publ_flag
C11 N1 C18 125.7(2) . . ?
C4 N1 C18 122.3(3) . . ?
C4 N1 C11 111.7(3) . . ?
C24 O1 C21 119.7(3) . . ?
O3 N2 C3 118.4(4) . . ?
O3 N2 O2 122.0(4) . . ?
O2 N2 C3 117.8(3) . . ?
C19 C18 N1 119.3(3) . . ?
C23 C18 N1 120.0(3) . . ?
C23 C18 C19 120.8(3) . . ?
C17 C12 C11 122.2(3) . . ?
C17 C12 C13 117.9(3) . . ?
C13 C12 C11 119.9(3) . . ?
N1 C11 C12 121.2(3) . . ?
C2 C11 N1 106.2(3) . . ?
C2 C11 C12 132.6(3) . . ?
N1 C4 C5 123.5(3) . . ?
N1 C4 C3 105.0(3) . . ?
C3 C4 C5 131.5(3) . . ?
C11 C2 C3 107.6(3) . . ?
C11 C2 C1 125.6(3) . . ?
C3 C2 C1 126.6(3) . . ?
C10 C5 C4 121.4(3) . . ?
C10 C5 C6 118.2(4) . . ?
C6 C5 C4 120.3(4) . . ?
C4 C3 N2 122.8(3) . . ?
C4 C3 C2 109.5(3) . . ?
C2 C3 N2 127.4(3) . . ?
C18 C19 C20 120.3(3) . . ?
C20 C21 O1 116.7(4) . . ?
C22 C21 O1 119.9(4) . . ?
C22 C21 C20 123.2(3) . . ?
C12 C17 C16 121.2(3) . . ?
F1 C1 C2 113.5(3) . . ?
F2 C1 F1 104.1(4) . . ?
F2 C1 C2 114.4(3) . . ?
F3 C1 F1 107.4(3) . . ?
F3 C1 F2 104.1(4) . . ?
F3 C1 C2 112.6(4) . . ?
C18 C23 C22 120.4(4) . . ?
C19 C20 C21 117.2(3) . . ?
C14 C13 C12 120.3(4) . . ?
C14 C15 C16 119.2(3) . . ?
C15 C16 C17 120.1(4) . . ?
C21 C22 C23 118.0(4) . . ?
C15 C14 C13 121.1(4) . . ?
C9 C10 C5 120.6(5) . . ?
O1 C24 F4 109.8(5) . . ?
F5 C24 O1 115.4(4) . . ?
F5 C24 F4 104.5(5) . . ?
F6 C24 O1 118.1(5) . . ?
F6 C24 F5 112.6(5) . . ?
F6 C24 F4 93.0(5) . . ?
C5 C6 C7 120.9(5) . . ?
C7 C8 C9 120.2(5) . . ?
C10 C9 C8 120.8(5) . . ?
C8 C7 C6 119.2(5) . . ?

loop_
_geom_bond_atom_site_label_1
_geom_bond_atom_site_label_2
_geom_bond_distance
_geom_bond_site_symmetry_2
_geom_bond_publ_flag
N1 C18 1.439(4) . ?
N1 C11 1.388(4) . ?
N1 C4 1.375(4) . ?
O1 C21 1.409(4) . ?
O1 C24 1.282(5) . ?
F1 C1 1.316(5) . ?
N2 C3 1.437(4) . ?
N2 O3 1.209(5) . ?
N2 O2 1.219(5) . ?
C18 C19 1.384(4) . ?
C18 C23 1.365(5) . ?
C12 C11 1.470(4) . ?
C12 C17 1.373(5) . ?
C12 C13 1.400(5) . ?
C11 C2 1.378(4) . ?
C4 C5 1.479(5) . ?
C4 C3 1.386(4) . ?
F2 C1 1.307(5) . ?
F3 C1 1.302(5) . ?
F5 C24 1.262(4) . ?
C2 C3 1.408(5) . ?
C2 C1 1.480(5) . ?
C5 C10 1.362(6) . ?
C5 C6 1.364(5) . ?
C19 C20 1.387(5) . ?
C21 C20 1.391(6) . ?
C21 C22 1.369(6) . ?
C17 C16 1.378(5) . ?
C23 C22 1.386(5) . ?
C13 C14 1.371(5) . ?
C15 C16 1.378(6) . ?
C15 C14 1.360(6) . ?
F6 C24 1.250(6) . ?
C10 C9 1.357(6) . ?
C24 F4 1.337(8) . ?
C6 C7 1.397(7) . ?
C8 C9 1.361(8) . ?
C8 C7 1.329(8) . ?
